data_4133806
loop_
_publ_author_name
'Liu, Zhi-Yun'
'Zhang, Ming'
'Wang, Xiao-Chen'

_publ_section_title
;
 Hydrosilylation-Promoted Furan Diels-Alder Cycloadditions with
 Stereoselectivity Controlled by the Silyl Group.
;
_journal_name_full 'Journal of the American Chemical Society'
_journal_paper_doi 10.1021/jacs.9b11909
_journal_year 2019
_chemical_formula_sum 'C25 H41 N O3 S Si'
_chemical_formula_weight 463.74
_space_group_IT_number 2
_space_group_name_Hall '-P 1'
_space_group_name_H-M_alt 'P -1'
_symmetry_cell_setting triclinic
_symmetry_space_group_name_H-M 'P -1'
_atom_sites_solution_hydrogens geom
_atom_sites_solution_primary direct
_atom_sites_solution_secondary difmap
_audit_creation_method SHELXL-97
_cell_angle_alpha 93.56(3)
_cell_angle_beta 102.64(3)
_cell_angle_gamma 101.65(3)
_cell_formula_units_Z 2
_cell_length_a 8.2090(16)
_cell_length_b 10.695(2)
_cell_length_c 15.832(3)
_cell_measurement_reflns_used 3553
_cell_measurement_temperature 113(2)
_cell_measurement_theta_max 28.0228
_cell_measurement_theta_min 1.3263
_cell_volume 1320.1(5)
_computing_cell_refinement crystalclear
_computing_data_collection crystalclear
_computing_data_reduction crystalclear
_computing_molecular_graphics 'Bruker SHELXTL'
_computing_publication_material 'Bruker SHELXTL'
_computing_structure_refinement 'SHELXL-97 (Sheldrick, 1997)'
_computing_structure_solution 'SHELXS-97 (Sheldrick, 1990)'
_diffrn_ambient_temperature 113(2)
_diffrn_measured_fraction_theta_full 0.998
_diffrn_measured_fraction_theta_max 0.998
_diffrn_measurement_device_type 'rigaku saturn'
_diffrn_measurement_method '\w scans'
_diffrn_radiation_monochromator confocal
_diffrn_radiation_source 'rotating anode'
_diffrn_radiation_type MoK\a
_diffrn_radiation_wavelength 0.71073
_diffrn_reflns_av_R_equivalents 0.0394
_diffrn_reflns_av_sigmaI/netI 0.0454
_diffrn_reflns_limit_h_max 9
_diffrn_reflns_limit_h_min -9
_diffrn_reflns_limit_k_max 12
_diffrn_reflns_limit_k_min -12
_diffrn_reflns_limit_l_max 18
_diffrn_reflns_limit_l_min -18
_diffrn_reflns_number 12559
_diffrn_reflns_theta_full 25.02
_diffrn_reflns_theta_max 25.02
_diffrn_reflns_theta_min 1.33
_diffrn_standards_decay_% 0
_diffrn_standards_interval_count 0
_diffrn_standards_interval_time 0
_diffrn_standards_number 0
_exptl_absorpt_coefficient_mu 0.193
_exptl_absorpt_correction_T_max 0.9772
_exptl_absorpt_correction_T_min 0.9625
_exptl_absorpt_correction_type multi-scan
_exptl_absorpt_process_details crystalclear
_exptl_crystal_colour colorless
_exptl_crystal_density_diffrn 1.167
_exptl_crystal_density_method 'not measured'
_exptl_crystal_description blocks
_exptl_crystal_F_000 504
_exptl_crystal_size_max 0.20
_exptl_crystal_size_mid 0.18
_exptl_crystal_size_min 0.12
_refine_diff_density_max 1.129
_refine_diff_density_min -0.484
_refine_diff_density_rms 0.082
_refine_ls_extinction_method none
_refine_ls_goodness_of_fit_ref 1.086
_refine_ls_hydrogen_treatment constr
_refine_ls_matrix_type full
_refine_ls_number_parameters 288
_refine_ls_number_reflns 4664
_refine_ls_number_restraints 0
_refine_ls_restrained_S_all 1.086
_refine_ls_R_factor_all 0.1081
_refine_ls_R_factor_gt 0.0890
_refine_ls_shift/su_max 0.003
_refine_ls_shift/su_mean 0.000
_refine_ls_structure_factor_coef Fsqd
_refine_ls_weighting_details 'calc w=1/[\s^2^(Fo^2^)+(0.1473P)^2^+1.4628P] where P=(Fo^2^+2Fc^2^)/3'
_refine_ls_weighting_scheme calc
_refine_ls_wR_factor_gt 0.2450
_refine_ls_wR_factor_ref 0.2645
_reflns_number_gt 3537
_reflns_number_total 4664
_reflns_threshold_expression >2sigma(I)
_cod_data_source_file ja9b11909_si_002.cif
_cod_data_source_block 4a
_cod_depositor_comments
;
The following automatic conversions were performed:

data item '_exptl_absorpt_correction_type' value 'MULTI-SCAN' was
changed to 'multi-scan' in accordance with the
/home/data/users/saulius/crontab/automatic-downloads/rss-feeds/ACS/lib/dictionaries/cif_core.dic
dictionary named 'cif_core.dic' version 2.4.2 last updated on
2011-04-26.

data item '_refine_ls_hydrogen_treatment' value 'CONSTR' was changed
to 'constr' in accordance with the
/home/data/users/saulius/crontab/automatic-downloads/rss-feeds/ACS/lib/dictionaries/cif_core.dic
dictionary named 'cif_core.dic' version 2.4.2 last updated on
2011-04-26.

data item '_symmetry_cell_setting' value 'Triclinic' was changed to
'triclinic' in accordance with the
/home/data/users/saulius/crontab/automatic-downloads/rss-feeds/ACS/lib/dictionaries/cif_core.dic
dictionary named 'cif_core.dic' version 2.4.2 last updated on
2011-04-26.

Automatic conversion script
Id: cif_fix_values 7556 2019-12-06 15:28:31Z antanas 
;
_cod_original_cell_volume 1320.2(5)
_cod_original_sg_symbol_H-M P-1
_cod_database_code 4133806

loop_
_symmetry_equiv_pos_as_xyz
'x, y, z'
'-x, -y, -z'

loop_
_atom_site_label
_atom_site_type_symbol
_atom_site_fract_x
_atom_site_fract_y
_atom_site_fract_z
_atom_site_U_iso_or_equiv
_atom_site_adp_type
_atom_site_occupancy
_atom_site_symmetry_multiplicity
_atom_site_calc_flag
_atom_site_refinement_flags
S1 S -0.08145(12) 1.18370(12) 0.38103(7) 0.0485(4) Uani 1 1 d .
Si1 Si 0.37831(15) 0.73757(10) 0.11542(7) 0.0382(4) Uani 1 1 d .
O1 O -0.1964(4) 1.2317(4) 0.3162(2) 0.0778(12) Uani 1 1 d .
O2 O -0.1451(4) 1.0994(4) 0.4402(2) 0.0717(11) Uani 1 1 d .
O3 O 0.3593(4) 0.8345(3) 0.19443(18) 0.0458(8) Uani 1 1 d .
N1 N 0.0175(4) 1.1024(3) 0.3285(2) 0.0383(8) Uani 1 1 d .
C1 C 0.0693(5) 1.3150(4) 0.4441(3) 0.0390(9) Uani 1 1 d .
C2 C 0.0923(6) 1.4348(5) 0.4133(3) 0.0525(12) Uani 1 1 d .
H2 H 0.0245 1.4466 0.3588 0.063 Uiso 1 1 calc R
C3 C 0.2142(8) 1.5361(5) 0.4624(4) 0.0677(16) Uani 1 1 d .
H3 H 0.2279 1.6181 0.4417 0.081 Uiso 1 1 calc R
C4 C 0.3178(6) 1.5208(5) 0.5417(4) 0.0667(17) Uani 1 1 d .
C5 C 0.2928(6) 1.4011(5) 0.5709(3) 0.0567(12) Uani 1 1 d .
H5 H 0.3620 1.3889 0.6249 0.068 Uiso 1 1 calc R
C6 C 0.1698(5) 1.2985(4) 0.5235(3) 0.0463(10) Uani 1 1 d .
H6 H 0.1541 1.2171 0.5452 0.056 Uiso 1 1 calc R
C7 C 0.4544(7) 1.6317(6) 0.5960(5) 0.104(3) Uani 1 1 d .
H7A H 0.4434 1.7118 0.5707 0.156 Uiso 1 1 calc R
H7B H 0.5680 1.6158 0.5964 0.156 Uiso 1 1 calc R
H7C H 0.4398 1.6388 0.6558 0.156 Uiso 1 1 calc R
C8 C 0.0771(7) 1.1565(5) 0.2534(3) 0.0582(13) Uani 1 1 d .
H8A H -0.0188 1.1422 0.2010 0.070 Uiso 1 1 calc R
H8B H 0.1266 1.2499 0.2670 0.070 Uiso 1 1 calc R
C9 C 0.2091(6) 1.0865(4) 0.2391(3) 0.0482(11) Uani 1 1 d .
C10 C 0.3193(7) 1.1208(4) 0.1838(3) 0.0588(13) Uani 1 1 d .
H10 H 0.2997 1.1842 0.1456 0.071 Uiso 1 1 calc R
C11 C 0.4632(7) 1.0603(5) 0.1844(3) 0.0593(13) Uani 1 1 d .
H11A H 0.5710 1.1263 0.2049 0.071 Uiso 1 1 calc R
H11B H 0.4578 1.0261 0.1241 0.071 Uiso 1 1 calc R
C12 C 0.4676(5) 0.9498(4) 0.2429(3) 0.0377(9) Uani 1 1 d .
H12 H 0.5874 0.9369 0.2583 0.045 Uiso 1 1 calc R
C13 C 0.4142(6) 0.9756(4) 0.3257(3) 0.0491(11) Uani 1 1 d .
H13 H 0.4883 1.0591 0.3562 0.059 Uiso 1 1 calc R
C14 C 0.2269(5) 0.9938(4) 0.3012(3) 0.0483(11) Uani 1 1 d .
H14 H 0.1502 0.9095 0.2737 0.058 Uiso 1 1 calc R
C15 C 0.1591(6) 1.0422(4) 0.3746(3) 0.0512(11) Uani 1 1 d .
H15A H 0.2489 1.1065 0.4164 0.061 Uiso 1 1 calc R
H15B H 0.1139 0.9709 0.4060 0.061 Uiso 1 1 calc R
C16 C 0.4388(7) 0.8766(4) 0.3855(3) 0.0608(13) Uani 1 1 d .
H16A H 0.3865 0.7912 0.3538 0.091 Uiso 1 1 calc R
H16B H 0.3848 0.8897 0.4337 0.091 Uiso 1 1 calc R
H16C H 0.5615 0.8831 0.4085 0.091 Uiso 1 1 calc R
C17 C 0.2358(9) 0.5781(5) 0.1227(4) 0.0771(18) Uani 1 1 d .
H17 H 0.1236 0.5792 0.0827 0.093 Uiso 1 1 calc R
C18 C 0.1938(9) 0.5594(5) 0.2082(4) 0.084(2) Uani 1 1 d .
H18A H 0.1154 0.4758 0.2041 0.126 Uiso 1 1 calc R
H18B H 0.1391 0.6277 0.2245 0.126 Uiso 1 1 calc R
H18C H 0.2991 0.5625 0.2525 0.126 Uiso 1 1 calc R
C19 C 0.2867(11) 0.4604(5) 0.0859(5) 0.098(2) Uani 1 1 d .
H19A H 0.3966 0.4520 0.1220 0.146 Uiso 1 1 calc R
H19B H 0.2975 0.4702 0.0261 0.146 Uiso 1 1 calc R
H19C H 0.1988 0.3834 0.0861 0.146 Uiso 1 1 calc R
C20 C 0.6063(7) 0.7301(6) 0.1190(3) 0.0721(16) Uani 1 1 d .
H20 H 0.6008 0.6604 0.0726 0.087 Uiso 1 1 calc R
C21 C 0.7146(8) 0.8517(9) 0.0964(5) 0.113(3) Uani 1 1 d .
H21A H 0.7453 0.9186 0.1459 0.170 Uiso 1 1 calc R
H21B H 0.6489 0.8818 0.0453 0.170 Uiso 1 1 calc R
H21C H 0.8191 0.8326 0.0836 0.170 Uiso 1 1 calc R
C22 C 0.6958(10) 0.6882(9) 0.2056(5) 0.118(3) Uani 1 1 d .
H22A H 0.8068 0.6717 0.2008 0.178 Uiso 1 1 calc R
H22B H 0.6242 0.6096 0.2179 0.178 Uiso 1 1 calc R
H22C H 0.7132 0.7565 0.2530 0.178 Uiso 1 1 calc R
C23 C 0.2874(6) 0.7920(5) 0.0076(3) 0.0570(12) Uani 1 1 d .
H23 H 0.3730 0.8690 0.0002 0.068 Uiso 1 1 calc R
C24 C 0.1218(7) 0.8363(6) 0.0064(3) 0.0657(14) Uani 1 1 d .
H24A H 0.0839 0.8693 -0.0492 0.099 Uiso 1 1 calc R
H24B H 0.1416 0.9043 0.0543 0.099 Uiso 1 1 calc R
H24C H 0.0334 0.7636 0.0134 0.099 Uiso 1 1 calc R
C25 C 0.2667(7) 0.6919(6) -0.0703(3) 0.0702(15) Uani 1 1 d .
H25A H 0.1932 0.6110 -0.0626 0.105 Uiso 1 1 calc R
H25B H 0.3793 0.6773 -0.0737 0.105 Uiso 1 1 calc R
H25C H 0.2144 0.7235 -0.1241 0.105 Uiso 1 1 calc R

loop_
_atom_site_aniso_label
_atom_site_aniso_U_11
_atom_site_aniso_U_22
_atom_site_aniso_U_33
_atom_site_aniso_U_23
_atom_site_aniso_U_13
_atom_site_aniso_U_12
S1 0.0238(5) 0.0761(8) 0.0432(6) -0.0054(5) 0.0075(4) 0.0096(5)
Si1 0.0450(7) 0.0366(6) 0.0352(6) -0.0025(4) 0.0154(5) 0.0101(5)
O1 0.048(2) 0.129(3) 0.060(2) -0.010(2) -0.0025(17) 0.051(2)
O2 0.0455(19) 0.098(3) 0.064(2) -0.007(2) 0.0295(17) -0.0164(18)
O3 0.0427(16) 0.0459(16) 0.0444(16) -0.0166(13) 0.0202(13) -0.0046(13)
N1 0.0331(17) 0.0461(19) 0.0341(17) 0.0036(14) 0.0071(14) 0.0060(14)
C1 0.0279(19) 0.051(2) 0.045(2) -0.0011(18) 0.0174(17) 0.0163(17)
C2 0.062(3) 0.057(3) 0.058(3) 0.012(2) 0.037(2) 0.033(2)
C3 0.077(4) 0.041(3) 0.107(5) 0.005(3) 0.063(4) 0.020(3)
C4 0.040(3) 0.052(3) 0.113(5) -0.030(3) 0.042(3) 0.006(2)
C5 0.039(2) 0.064(3) 0.060(3) -0.018(2) 0.003(2) 0.012(2)
C6 0.038(2) 0.050(2) 0.050(2) -0.002(2) 0.0073(19) 0.0130(19)
C7 0.058(3) 0.070(4) 0.175(7) -0.067(4) 0.051(4) -0.006(3)
C8 0.078(3) 0.054(3) 0.057(3) 0.012(2) 0.036(3) 0.024(2)
C9 0.045(2) 0.059(3) 0.038(2) -0.013(2) 0.0091(19) 0.011(2)
C10 0.085(4) 0.038(2) 0.047(3) 0.003(2) 0.000(2) 0.018(2)
C11 0.061(3) 0.059(3) 0.054(3) -0.005(2) 0.030(2) -0.008(2)
C12 0.034(2) 0.034(2) 0.040(2) -0.0032(16) 0.0069(17) 0.0025(16)
C13 0.045(2) 0.054(3) 0.043(2) -0.004(2) 0.0092(19) 0.001(2)
C14 0.035(2) 0.036(2) 0.063(3) -0.015(2) 0.004(2) -0.0010(17)
C15 0.059(3) 0.052(3) 0.042(2) 0.006(2) 0.004(2) 0.017(2)
C16 0.061(3) 0.047(3) 0.070(3) -0.002(2) 0.004(3) 0.016(2)
C17 0.116(5) 0.045(3) 0.083(4) 0.002(3) 0.047(4) 0.023(3)
C18 0.115(5) 0.053(3) 0.075(4) -0.004(3) 0.039(4) -0.019(3)
C19 0.156(7) 0.041(3) 0.111(5) 0.000(3) 0.059(5) 0.028(4)
C20 0.054(3) 0.111(5) 0.056(3) -0.015(3) 0.014(2) 0.034(3)
C21 0.055(4) 0.192(9) 0.091(5) -0.020(5) 0.038(4) 0.012(5)
C22 0.089(5) 0.184(8) 0.088(5) -0.023(5) -0.009(4) 0.089(6)
C23 0.055(3) 0.074(3) 0.042(2) -0.003(2) 0.015(2) 0.015(2)
C24 0.062(3) 0.078(4) 0.054(3) -0.002(3) 0.006(2) 0.020(3)
C25 0.067(3) 0.102(4) 0.038(2) -0.015(3) 0.011(2) 0.019(3)

loop_
_atom_type_symbol
_atom_type_description
_atom_type_scat_dispersion_real
_atom_type_scat_dispersion_imag
_atom_type_scat_source
C C 0.0033 0.0016 'International Tables Vol C Tables 4.2.6.8 and 6.1.1.4'
H H 0.0000 0.0000 'International Tables Vol C Tables 4.2.6.8 and 6.1.1.4'
N N 0.0061 0.0033 'International Tables Vol C Tables 4.2.6.8 and 6.1.1.4'
O O 0.0106 0.0060 'International Tables Vol C Tables 4.2.6.8 and 6.1.1.4'
Si Si 0.0817 0.0704 'International Tables Vol C Tables 4.2.6.8 and 6.1.1.4'
S S 0.1246 0.1234 'International Tables Vol C Tables 4.2.6.8 and 6.1.1.4'

loop_
_geom_angle_atom_site_label_1
_geom_angle_atom_site_label_2
_geom_angle_atom_site_label_3
_geom_angle
O1 S1 O2 120.8(2)
O1 S1 N1 105.83(19)
O2 S1 N1 105.4(2)
O1 S1 C1 108.3(2)
O2 S1 C1 107.6(2)
N1 S1 C1 108.22(17)
O3 Si1 C20 113.2(2)
O3 Si1 C23 109.61(19)
C20 Si1 C23 107.7(2)
O3 Si1 C17 105.1(2)
C20 Si1 C17 114.1(3)
C23 Si1 C17 107.0(3)
C12 O3 Si1 133.1(2)
C8 N1 C15 105.3(3)
C8 N1 S1 118.4(3)
C15 N1 S1 122.1(3)
C6 C1 C2 119.8(4)
C6 C1 S1 120.0(3)
C2 C1 S1 120.2(4)
C3 C2 C1 119.5(5)
C3 C2 H2 120.2
C1 C2 H2 120.2
C2 C3 C4 121.5(5)
C2 C3 H3 119.3
C4 C3 H3 119.3
C5 C4 C3 118.0(5)
C5 C4 C7 120.1(6)
C3 C4 C7 121.9(6)
C6 C5 C4 121.7(5)
C6 C5 H5 119.2
C4 C5 H5 119.2
C5 C6 C1 119.5(4)
C5 C6 H6 120.2
C1 C6 H6 120.2
C4 C7 H7A 109.5
C4 C7 H7B 109.5
H7A C7 H7B 109.5
C4 C7 H7C 109.5
H7A C7 H7C 109.5
H7B C7 H7C 109.5
C9 C8 N1 105.0(4)
C9 C8 H8A 110.7
N1 C8 H8A 110.7
C9 C8 H8B 110.7
N1 C8 H8B 110.7
H8A C8 H8B 108.8
C10 C9 C14 125.1(4)
C10 C9 C8 124.4(4)
C14 C9 C8 109.7(4)
C9 C10 C11 120.7(4)
C9 C10 H10 119.7
C11 C10 H10 119.7
C10 C11 C12 113.6(4)
C10 C11 H11A 108.9
C12 C11 H11A 108.9
C10 C11 H11B 108.9
C12 C11 H11B 108.9
H11A C11 H11B 107.7
O3 C12 C13 109.7(3)
O3 C12 C11 108.8(3)
C13 C12 C11 113.5(4)
O3 C12 H12 108.2
C13 C12 H12 108.2
C11 C12 H12 108.2
C16 C13 C12 112.8(4)
C16 C13 C14 113.7(4)
C12 C13 C14 107.9(4)
C16 C13 H13 107.4
C12 C13 H13 107.4
C14 C13 H13 107.4
C9 C14 C15 104.5(4)
C9 C14 C13 111.0(4)
C15 C14 C13 116.2(4)
C9 C14 H14 108.3
C15 C14 H14 108.3
C13 C14 H14 108.3
C14 C15 N1 103.0(3)
C14 C15 H15A 111.2
N1 C15 H15A 111.2
C14 C15 H15B 111.2
N1 C15 H15B 111.2
H15A C15 H15B 109.1
C13 C16 H16A 109.5
C13 C16 H16B 109.5
H16A C16 H16B 109.5
C13 C16 H16C 109.5
H16A C16 H16C 109.5
H16B C16 H16C 109.5
C18 C17 C19 111.3(5)
C18 C17 Si1 116.2(4)
C19 C17 Si1 115.1(5)
C18 C17 H17 104.2
C19 C17 H17 104.2
Si1 C17 H17 104.2
C17 C18 H18A 109.5
C17 C18 H18B 109.5
H18A C18 H18B 109.5
C17 C18 H18C 109.5
H18A C18 H18C 109.5
H18B C18 H18C 109.5
C17 C19 H19A 109.5
C17 C19 H19B 109.5
H19A C19 H19B 109.5
C17 C19 H19C 109.5
H19A C19 H19C 109.5
H19B C19 H19C 109.5
C21 C20 C22 111.4(6)
C21 C20 Si1 114.5(4)
C22 C20 Si1 112.4(4)
C21 C20 H20 105.9
C22 C20 H20 105.9
Si1 C20 H20 105.9
C20 C21 H21A 109.5
C20 C21 H21B 109.5
H21A C21 H21B 109.5
C20 C21 H21C 109.5
H21A C21 H21C 109.5
H21B C21 H21C 109.5
C20 C22 H22A 109.5
C20 C22 H22B 109.5
H22A C22 H22B 109.5
C20 C22 H22C 109.5
H22A C22 H22C 109.5
H22B C22 H22C 109.5
C24 C23 C25 111.6(4)
C24 C23 Si1 112.4(3)
C25 C23 Si1 113.0(4)
C24 C23 H23 106.4
C25 C23 H23 106.4
Si1 C23 H23 106.4
C23 C24 H24A 109.5
C23 C24 H24B 109.5
H24A C24 H24B 109.5
C23 C24 H24C 109.5
H24A C24 H24C 109.5
H24B C24 H24C 109.5
C23 C25 H25A 109.5
C23 C25 H25B 109.5
H25A C25 H25B 109.5
C23 C25 H25C 109.5
H25A C25 H25C 109.5
H25B C25 H25C 109.5

loop_
_geom_bond_atom_site_label_1
_geom_bond_atom_site_label_2
_geom_bond_distance
S1 O1 1.430(4)
S1 O2 1.447(4)
S1 N1 1.612(3)
S1 C1 1.756(4)
Si1 O3 1.629(3)
Si1 C20 1.878(5)
Si1 C23 1.884(5)
Si1 C17 1.889(6)
O3 C12 1.429(4)
N1 C8 1.489(5)
N1 C15 1.512(5)
C1 C6 1.388(6)
C1 C2 1.390(6)
C2 C3 1.377(8)
C2 H2 0.9500
C3 C4 1.393(8)
C3 H3 0.9500
C4 C5 1.380(8)
C4 C7 1.521(7)
C5 C6 1.380(6)
C5 H5 0.9500
C6 H6 0.9500
C7 H7A 0.9800
C7 H7B 0.9800
C7 H7C 0.9800
C8 C9 1.483(6)
C8 H8A 0.9900
C8 H8B 0.9900
C9 C10 1.404(7)
C9 C14 1.445(7)
C10 C11 1.456(7)
C10 H10 0.9500
C11 C12 1.548(6)
C11 H11A 0.9900
C11 H11B 0.9900
C12 C13 1.497(6)
C12 H12 1.0000
C13 C16 1.478(7)
C13 C14 1.557(6)
C13 H13 1.0000
C14 C15 1.501(6)
C14 H14 1.0000
C15 H15A 0.9900
C15 H15B 0.9900
C16 H16A 0.9800
C16 H16B 0.9800
C16 H16C 0.9800
C17 C18 1.483(8)
C17 C19 1.525(7)
C17 H17 1.0000
C18 H18A 0.9800
C18 H18B 0.9800
C18 H18C 0.9800
C19 H19A 0.9800
C19 H19B 0.9800
C19 H19C 0.9800
C20 C21 1.530(10)
C20 C22 1.546(9)
C20 H20 1.0000
C21 H21A 0.9800
C21 H21B 0.9800
C21 H21C 0.9800
C22 H22A 0.9800
C22 H22B 0.9800
C22 H22C 0.9800
C23 C24 1.524(7)
C23 C25 1.539(6)
C23 H23 1.0000
C24 H24A 0.9800
C24 H24B 0.9800
C24 H24C 0.9800
C25 H25A 0.9800
C25 H25B 0.9800
C25 H25C 0.9800

loop_
_geom_torsion_atom_site_label_1
_geom_torsion_atom_site_label_2
_geom_torsion_atom_site_label_3
_geom_torsion_atom_site_label_4
_geom_torsion
C20 Si1 O3 C12 30.3(5)
C23 Si1 O3 C12 -89.9(4)
C17 Si1 O3 C12 155.4(4)
O1 S1 N1 C8 42.4(4)
O2 S1 N1 C8 171.5(3)
C1 S1 N1 C8 -73.6(4)
O1 S1 N1 C15 176.2(3)
O2 S1 N1 C15 -54.6(4)
C1 S1 N1 C15 60.3(4)
O1 S1 C1 C6 164.7(3)
O2 S1 C1 C6 32.5(4)
N1 S1 C1 C6 -81.0(3)
O1 S1 C1 C2 -17.5(4)
O2 S1 C1 C2 -149.7(3)
N1 S1 C1 C2 96.8(3)
C6 C1 C2 C3 -0.4(6)
S1 C1 C2 C3 -178.2(3)
C1 C2 C3 C4 1.3(6)
C2 C3 C4 C5 -1.2(7)
C2 C3 C4 C7 179.2(4)
C3 C4 C5 C6 0.2(7)
C7 C4 C5 C6 179.8(4)
C4 C5 C6 C1 0.6(7)
C2 C1 C6 C5 -0.5(6)
S1 C1 C6 C5 177.3(3)
C15 N1 C8 C9 20.6(5)
S1 N1 C8 C9 161.3(3)
N1 C8 C9 C10 -169.2(4)
N1 C8 C9 C14 0.8(5)
C14 C9 C10 C11 1.3(7)
C8 C9 C10 C11 169.8(4)
C9 C10 C11 C12 5.9(6)
Si1 O3 C12 C13 -161.7(3)
Si1 O3 C12 C11 73.6(5)
C10 C11 C12 O3 84.3(4)
C10 C11 C12 C13 -38.2(5)
O3 C12 C13 C16 65.0(5)
C11 C12 C13 C16 -173.1(4)
O3 C12 C13 C14 -61.4(4)
C11 C12 C13 C14 60.5(5)
C10 C9 C14 C15 148.0(4)
C8 C9 C14 C15 -22.0(5)
C10 C9 C14 C13 22.0(6)
C8 C9 C14 C13 -148.0(4)
C16 C13 C14 C9 -176.9(4)
C12 C13 C14 C9 -51.0(5)
C16 C13 C14 C15 63.9(5)
C12 C13 C14 C15 -170.2(4)
C9 C14 C15 N1 33.9(4)
C13 C14 C15 N1 156.6(4)
C8 N1 C15 C14 -33.7(4)
S1 N1 C15 C14 -172.6(3)
O3 Si1 C17 C18 -21.3(6)
C20 Si1 C17 C18 103.3(5)
C23 Si1 C17 C18 -137.8(5)
O3 Si1 C17 C19 -153.9(5)
C20 Si1 C17 C19 -29.3(6)
C23 Si1 C17 C19 89.6(6)
O3 Si1 C20 C21 -70.6(5)
C23 Si1 C20 C21 50.7(5)
C17 Si1 C20 C21 169.3(4)
O3 Si1 C20 C22 57.8(6)
C23 Si1 C20 C22 179.2(5)
C17 Si1 C20 C22 -62.3(6)
O3 Si1 C23 C24 -41.0(4)
C20 Si1 C23 C24 -164.6(4)
C17 Si1 C23 C24 72.4(4)
O3 Si1 C23 C25 -168.4(3)
C20 Si1 C23 C25 68.1(4)
C17 Si1 C23 C25 -55.0(4)
